data_7720930
loop_
_publ_author_name
'Svensson, Fredric G.'
'Greijer, Bj&#xf6;rn H'
'Guerin, Timothe'
'Agback, Tatiana'
'Agback, Peter'
'Kessler, Vadim G.'

_publ_section_title
;
 Molecular mechanisms behind the potential genotoxicity of metal oxide
 nanoparticles: nucleoside deglycosylation pathway.
;
_journal_issue 21
_journal_name_full 'Dalton transactions (Cambridge, England : 2003)'
_journal_page_first 8161
_journal_page_last 8172
_journal_paper_doi 10.1039/d6dt00402d
_journal_volume 55
_journal_year 2026
_chemical_formula_sum 'C10 H45 N10 O58 Si W12'
_chemical_formula_weight 3467.85
_space_group_crystal_system monoclinic
_space_group_IT_number 14
_space_group_name_Hall '-P 2yn'
_space_group_name_H-M_alt 'P 1 21/n 1'
_atom_sites_solution_hydrogens geom
_audit_creation_method SHELXL-2019/1
_audit_update_record
;
2026-02-10 deposited with the CCDC.	2026-04-27 downloaded from the CCDC.
;
_cell_angle_alpha 90
_cell_angle_beta 95.890(6)
_cell_angle_gamma 90
_cell_formula_units_Z 4
_cell_length_a 12.9065(17)
_cell_length_b 24.994(3)
_cell_length_c 17.585(2)
_cell_measurement_reflns_used 9329
_cell_measurement_temperature 295(2)
_cell_measurement_theta_max 37.73
_cell_measurement_theta_min 2.47
_cell_volume 5642.7(12)
_computing_cell_refinement 'Bruker SAINT'
_computing_data_collection 'Bruker APEX2'
_computing_data_reduction 'Bruker SAINT'
_computing_molecular_graphics 'Bruker SHELXTL'
_computing_publication_material 'Bruker SHELXTL'
_computing_structure_refinement 'SHELXL-2019/1 (Sheldrick, 2019)'
_computing_structure_solution 'SHELXS-97 (Sheldrick 2008)'
_diffrn_ambient_temperature 295(2)
_diffrn_measured_fraction_theta_full 0.994
_diffrn_measured_fraction_theta_max 0.995
_diffrn_measurement_device_type 'Bruker D8 Quest ECO'
_diffrn_measurement_method 'Phi and omega scan'
_diffrn_radiation_type MoK\a
_diffrn_radiation_wavelength 0.71073
_diffrn_reflns_av_R_equivalents 0.0721
_diffrn_reflns_av_unetI/netI 0.0324
_diffrn_reflns_Laue_measured_fraction_full 0.994
_diffrn_reflns_Laue_measured_fraction_max 0.995
_diffrn_reflns_limit_h_max 15
_diffrn_reflns_limit_h_min -15
_diffrn_reflns_limit_k_max 30
_diffrn_reflns_limit_k_min -30
_diffrn_reflns_limit_l_max 21
_diffrn_reflns_limit_l_min -21
_diffrn_reflns_number 160235
_diffrn_reflns_point_group_measured_fraction_full 0.994
_diffrn_reflns_point_group_measured_fraction_max 0.995
_diffrn_reflns_theta_full 25.242
_diffrn_reflns_theta_max 25.999
_diffrn_reflns_theta_min 2.467
_diffrn_source 'sealed tube'
_exptl_absorpt_coefficient_mu 24.508
_exptl_absorpt_correction_T_max 0.193
_exptl_absorpt_correction_T_min 0.039
_exptl_absorpt_correction_type multi-scan
_exptl_absorpt_process_details 'Bruker SADABS'
_exptl_crystal_colour colorless
_exptl_crystal_density_diffrn 4.082
_exptl_crystal_density_meas ?
_exptl_crystal_density_method 'not measured'
_exptl_crystal_description needle
_exptl_crystal_F_000 6164
_exptl_crystal_size_max 0.380
_exptl_crystal_size_mid 0.120
_exptl_crystal_size_min 0.100
_exptl_transmission_factor_max 0.193
_exptl_transmission_factor_min 0.039
_refine_diff_density_max 6.162
_refine_diff_density_min -2.911
_refine_diff_density_rms 0.395
_refine_ls_extinction_method none
_refine_ls_goodness_of_fit_ref 1.107
_refine_ls_hydrogen_treatment constr
_refine_ls_matrix_type full
_refine_ls_number_parameters 805
_refine_ls_number_reflns 11031
_refine_ls_number_restraints 60
_refine_ls_restrained_S_all 1.116
_refine_ls_R_factor_all 0.0443
_refine_ls_R_factor_gt 0.0396
_refine_ls_shift/su_max 0.002
_refine_ls_shift/su_mean 0.000
_refine_ls_structure_factor_coef Fsqd
_refine_ls_weighting_details 'w=1/[\s^2^(Fo^2^)+(0.0603P)^2^+119.2956P] where P=(Fo^2^+2Fc^2^)/3'
_refine_ls_weighting_scheme calc
_refine_ls_wR_factor_gt 0.1079
_refine_ls_wR_factor_ref 0.1105
_reflns_Friedel_coverage 0.000
_reflns_number_gt 10018
_reflns_number_total 11031
_reflns_threshold_expression 'I > 2\s(I)'
_cod_data_source_file d6dt00402d2.cif
_cod_data_source_block GuaSiW_20260204_0m_b
_cod_depositor_comments
;
The following automatic conversions were performed:

data item '_exptl_absorpt_correction_type' value 'Multi-scan' was
changed to 'multi-scan' in accordance with the
/home/data/users/saulius/crontab/automatic-downloads/rss-feeds/RSC/lib/dictionaries/cif_core.dic
dictionary named 'cif_core.dic' version 2.4.2 last updated on
2011-04-26.

data item '_exptl_crystal_density_meas' value 'not measured' was
changed to '?' -- the value is perceived as not measured.

Automatic conversion script
Id: cif_fix_values 8170 2020-07-09 18:12:32Z antanas 

 Adding full bibliography for 7720929--7720934.cif.
;
_cod_original_cell_volume 5642.8(13)
_cod_original_sg_symbol_H-M 'P 21/n'
_cod_database_code 7720930
_shelx_shelxl_version_number 2019/1
_shelx_space_group_comment
;
The symmetry employed for this shelxl refinement is uniquely defined
by the following loop, which should always be used as a source of
symmetry information in preference to the above space-group names.
They are only intended as comments.
;
_shelx_estimated_absorpt_t_min 0.039
_shelx_estimated_absorpt_t_max 0.193
_exptl_absorpt_special_details 'Bruker SADABS'

loop_
_space_group_symop_operation_xyz
'x, y, z'
'-x+1/2, y+1/2, -z+1/2'
'-x, -y, -z'
'x-1/2, -y-1/2, z-1/2'

loop_
_atom_site_label
_atom_site_type_symbol
_atom_site_fract_x
_atom_site_fract_y
_atom_site_fract_z
_atom_site_U_iso_or_equiv
_atom_site_adp_type
_atom_site_occupancy
_atom_site_site_symmetry_order
_atom_site_calc_flag
_atom_site_refinement_flags_posn
_atom_site_refinement_flags_adp
_atom_site_refinement_flags_occupancy
_atom_site_disorder_assembly
_atom_site_disorder_group
W1 W 0.59060(3) 0.68202(2) 0.57493(2) 0.01472(10) Uani 1 1 d . . . . .
W2 W 0.58038(3) 0.58185(2) 0.70104(2) 0.01559(11) Uani 1 1 d . . . . .
W3 W 0.79069(3) 0.78759(2) 0.60899(2) 0.01528(10) Uani 1 1 d . . . . .
W4 W 0.57237(3) 0.78010(2) 0.72923(2) 0.01410(10) Uani 1 1 d . . . . .
W5 W 0.78012(3) 0.58810(2) 0.59260(2) 0.01617(11) Uani 1 1 d . . . . .
W6 W 0.95020(3) 0.67333(2) 0.90597(2) 0.01547(11) Uani 1 1 d . . . . .
W7 W 0.96190(3) 0.78364(2) 0.76698(3) 0.01652(11) Uani 1 1 d . . . . .
W8 W 0.74305(3) 0.77624(2) 0.88583(2) 0.01396(10) Uani 1 1 d . . . . .
W9 W 0.76920(4) 0.57688(2) 0.87298(2) 0.01717(11) Uani 1 1 d . . . . .
W10 W 0.56284(3) 0.68017(2) 0.85634(3) 0.01663(11) Uani 1 1 d . . . . .
W11 W 0.96840(4) 0.58447(2) 0.76485(3) 0.01839(11) Uani 1 1 d . . . . .
W12 W 0.97808(3) 0.69479(2) 0.62631(3) 0.01872(11) Uani 1 1 d . . . . .
Si1 Si 0.7709(2) 0.68225(11) 0.74045(16) 0.01617(11) Uani 1 1 d . U . . .
O5 O 0.8370(6) 0.7204(3) 0.9218(4) 0.0155(15) Uani 1 1 d . . . . .
O6 O 0.9910(6) 0.7264(3) 0.8375(4) 0.0177(16) Uani 1 1 d . . . . .
O7 O 0.5461(6) 0.7275(3) 0.6518(4) 0.0184(16) Uani 1 1 d . . . . .
O9 O 0.6918(5) 0.7170(3) 0.7867(4) 0.0101(14) Uani 1 1 d . . . . .
C14 C 0.7487(9) 0.4320(5) 0.7378(7) 0.023(2) Uani 1 1 d . U . . .
O10 O 0.6853(5) 0.8014(3) 0.6755(4) 0.0135(14) Uani 1 1 d . U . . .
O11 O 0.6671(6) 0.6301(3) 0.8909(4) 0.0203(16) Uani 1 1 d . . . . .
O12 O 0.5361(6) 0.6335(3) 0.7697(4) 0.0183(16) Uani 1 1 d . . . . .
O13 O 0.5199(6) 0.6237(3) 0.6163(4) 0.0194(16) Uani 1 1 d . . . . .
O14 O 0.8456(6) 0.7982(3) 0.8233(4) 0.0170(15) Uani 1 1 d . . . . .
O15 O 0.8760(6) 0.6452(3) 0.5834(4) 0.0192(16) Uani 1 1 d . . . . .
O16 O 0.8694(6) 0.6157(3) 0.9406(4) 0.0179(16) Uani 1 1 d . . . . .
O17 O 1.0086(6) 0.6428(3) 0.7056(5) 0.0216(17) Uani 1 1 d . . . . .
O18 O 0.7398(7) 0.5272(3) 0.9336(5) 0.0283(19) Uani 1 1 d . . . . .
O19 O 0.8857(6) 0.5444(3) 0.8297(4) 0.0211(16) Uani 1 1 d . U . . .
O20 O 0.6316(6) 0.7339(3) 0.9197(4) 0.0171(15) Uani 1 1 d . . . . .
O21 O 0.6994(6) 0.7327(3) 0.5659(4) 0.0213(17) Uani 1 1 d . . . . .
O22 O 0.6693(6) 0.5497(3) 0.6306(4) 0.0196(16) Uani 1 1 d . . . . .
O23 O 0.4978(6) 0.7368(3) 0.7950(4) 0.0188(16) Uani 1 1 d . . . . .
O24 O 0.6770(6) 0.6300(3) 0.5297(4) 0.0207(17) Uani 1 1 d . . . . .
O25 O 0.9051(6) 0.7514(3) 0.5704(4) 0.0203(16) Uani 1 1 d . . . . .
O10Z O 0.9288(11) 0.4189(6) 0.9190(8) 0.072(4) Uani 1 1 d . . . . .
O26 O 0.8473(6) 0.7220(3) 0.6997(4) 0.0158(15) Uani 1 1 d . . . . .
N13 N 0.6055(8) 0.4327(4) 0.6381(6) 0.028(2) Uani 1 1 d . . . . .
O27 O 0.8399(6) 0.6434(3) 0.7998(4) 0.0122(14) Uani 1 1 d . . . . .
O28 O 0.7707(7) 0.8380(3) 0.5439(5) 0.0243(18) Uani 1 1 d . . . . .
O29 O 1.0276(6) 0.6216(3) 0.8557(4) 0.0209(16) Uani 1 1 d . . . . .
O30 O 0.8902(7) 0.8214(3) 0.6821(4) 0.0202(17) Uani 1 1 d . . . . .
O31 O 0.7609(7) 0.8202(3) 0.9606(4) 0.0209(17) Uani 1 1 d . . . . .
O32 O 1.0406(6) 0.7480(3) 0.6962(5) 0.0223(17) Uani 1 1 d . . . . .
O33 O 0.7045(6) 0.6464(3) 0.6754(4) 0.0135(14) Uani 1 1 d . . . . .
O34 O 0.6816(6) 0.5609(3) 0.7825(4) 0.0199(16) Uani 1 1 d . . . . .
O35 O 0.6394(6) 0.8137(3) 0.8204(4) 0.0176(16) Uani 1 1 d . . . . .
O36 O 0.5043(7) 0.6957(3) 0.4980(5) 0.0272(19) Uani 1 1 d . . . . .
O37 O 0.8698(6) 0.5683(3) 0.6801(5) 0.0227(17) Uani 1 1 d . . . . .
O38 O 0.8152(8) 0.5440(4) 0.5256(5) 0.033(2) Uani 1 1 d . . . . .
O11A O 0.9188(7) 0.4352(4) 0.6975(6) 0.041(2) Uani 1 1 d . . . . .
O39 O 1.0329(7) 0.6829(3) 0.9871(5) 0.030(2) Uani 1 1 d . . . . .
N15 N 0.7584(10) 0.4329(4) 0.8174(6) 0.032(3) Uani 1 1 d . . . . .
O9Z O 0.5849(8) 0.5586(5) 0.4213(7) 0.051(3) Uani 1 1 d . . . . .
N4 N 0.7528(9) 0.7850(5) 1.3354(6) 0.036(3) Uani 1 1 d . . . . .
H4A H 0.746457 0.755835 1.360341 0.043 Uiso 1 1 calc R U . . .
C12 C 0.6743(9) 0.4334(5) 0.5870(7) 0.026(3) Uani 1 1 d . U . . .
O40 O 1.0771(7) 0.6836(4) 0.5711(5) 0.033(2) Uani 1 1 d . . . . .
O1 O 0.4800(7) 0.8265(3) 0.7027(5) 0.0239(18) Uani 1 1 d . . . . .
O2 O 0.4897(7) 0.5330(3) 0.7034(5) 0.030(2) Uani 1 1 d . . . . .
O3 O 1.0470(7) 0.8314(4) 0.8010(5) 0.032(2) Uani 1 1 d . . . . .
O4 O 0.4662(7) 0.6632(4) 0.9103(5) 0.030(2) Uani 1 1 d . . . . .
O5A O 1.0655(7) 0.5399(3) 0.7543(5) 0.0292(19) Uani 1 1 d . . . . .
N3 N 0.7797(8) 0.7482(5) 1.2111(6) 0.027(2) Uani 1 1 d . . . . .
N12 N 0.7785(9) 0.4342(4) 0.6089(7) 0.030(2) Uani 1 1 d . . . . .
H12A H 0.819159 0.435075 0.573115 0.036 Uiso 1 1 calc R U . . .
N14 N 0.5915(9) 0.4348(4) 0.7765(6) 0.028(2) Uani 1 1 d . . . . .
H14A H 0.524917 0.436018 0.776589 0.034 Uiso 1 1 calc R U . . .
N2 N 0.8024(9) 0.8145(5) 1.1212(6) 0.032(3) Uani 1 1 d . . . . .
H2A H 0.815966 0.821609 1.075423 0.038 Uiso 1 1 calc R U . . .
C13 C 0.6456(10) 0.4328(4) 0.7138(8) 0.027(3) Uani 1 1 d . . . . .
C15 C 0.8257(9) 0.4339(5) 0.6841(7) 0.026(3) Uani 1 1 d . . . . .
O1A O 0.7849(9) 0.9038(4) 1.1415(6) 0.048(3) Uani 1 1 d . . . . .
C3 C 0.7740(10) 0.8425(6) 1.2437(7) 0.032(3) Uani 1 1 d . . . . .
N5 N 0.7596(9) 0.8696(5) 1.3099(6) 0.036(3) Uani 1 1 d . . . . .
N1 N 0.8099(11) 0.7274(5) 1.0884(7) 0.042(3) Uani 1 1 d . . . . .
H1A H 0.805223 0.694926 1.108694 0.063 Uiso 1 1 calc R U . . .
H1B H 0.760417 0.731251 1.049688 0.063 Uiso 1 1 calc R U . . .
H1C H 0.872118 0.731243 1.071529 0.063 Uiso 1 1 calc R U . . .
N11 N 0.6426(10) 0.4353(5) 0.5138(7) 0.039(3) Uani 1 1 d . . . . .
H11A H 0.697512 0.435515 0.487056 0.058 Uiso 1 1 calc R U . . .
H11B H 0.603404 0.406739 0.500877 0.058 Uiso 1 1 calc R U . . .
H11C H 0.605269 0.464848 0.503714 0.058 Uiso 1 1 calc R U . . .
C11 C 0.6613(11) 0.4343(5) 0.8372(7) 0.031(3) Uani 1 1 d . . . . .
H11Z H 0.644670 0.434944 0.887464 0.037 Uiso 1 1 calc R U . . .
C4 C 0.7982(9) 0.7627(5) 1.1392(6) 0.025(3) Uani 1 1 d . . . . .
C5 C 0.7873(10) 0.8588(6) 1.1680(8) 0.031(3) Uani 1 1 d . . . . .
C2 C 0.7689(10) 0.7893(6) 1.2603(7) 0.032(3) Uani 1 1 d . . . . .
O8Z O 1.2579(10) 0.8519(5) 0.7576(7) 0.055(3) Uani 1 1 d . . . . .
O7Z O 1.1143(10) 0.4319(5) 0.7895(10) 0.071(4) Uani 1 1 d . . . . .
O6Z O 1.0672(10) 0.4828(6) 0.6007(7) 0.062(3) Uani 1 1 d . . . . .
O5Z O 0.7274(9) 0.5144(5) 0.3363(8) 0.057(3) Uani 1 1 d . . . . .
O4Z O 1.1018(12) 0.5721(5) 0.5118(8) 0.067(4) Uani 1 1 d . . . . .
C1 C 0.7485(11) 0.8350(7) 1.3631(8) 0.043(4) Uani 1 1 d . . . . .
H1Z H 0.738935 0.843461 1.413425 0.051 Uiso 1 1 calc R U . . .
O3Z O 0.3882(10) 0.4384(6) 0.7934(9) 0.071(4) Uani 1 1 d . . . . .
O2Z O 0.2725(12) 0.8080(6) 0.9104(8) 0.072(4) Uani 1 1 d . . . . .
O1Z O 0.7839(12) 0.6166(7) 1.0863(9) 0.080(4) Uani 1 1 d . U . . .
O11Z O 0.4687(13) 0.8479(8) 0.9113(10) 0.101(6) Uani 1 1 d . . . . .
O12Z O 0.7905(14) 0.9697(8) 1.3668(10) 0.097(5) Uani 1 1 d . U . . .
O13Z O 1.0965(18) 0.5124(10) 0.9431(13) 0.135(8) Uani 1 1 d . U . . .
O14Z O 0.446(2) 0.5545(11) 1.0002(16) 0.155(9) Uani 1 1 d . U . . .
O15Z O 0.565(2) 0.6368(11) 1.0742(16) 0.156(9) Uani 1 1 d . U . . .

loop_
_atom_site_aniso_label
_atom_site_aniso_U_11
_atom_site_aniso_U_22
_atom_site_aniso_U_33
_atom_site_aniso_U_23
_atom_site_aniso_U_13
_atom_site_aniso_U_12
W1 0.0248(2) 0.0050(2) 0.0128(2) -0.00133(15) -0.00595(16) 0.00107(15)
W2 0.0230(2) 0.0039(2) 0.0187(2) -0.00029(16) -0.00335(16) -0.00386(15)
W3 0.0259(2) 0.0054(2) 0.0143(2) 0.00342(15) 0.00055(16) -0.00105(15)
W4 0.0205(2) 0.0057(2) 0.0154(2) -0.00119(15) -0.00153(16) 0.00467(15)
W5 0.0265(2) 0.0066(2) 0.0147(2) -0.00497(15) -0.00109(16) 0.00299(15)
W6 0.0229(2) 0.0065(2) 0.0151(2) -0.00012(15) -0.00715(16) 0.00107(15)
W7 0.0216(2) 0.0077(2) 0.0195(2) 0.00001(16) -0.00116(17) -0.00518(15)
W8 0.0245(2) 0.0050(2) 0.0117(2) -0.00366(15) -0.00166(16) 0.00077(15)
W9 0.0278(2) 0.0052(2) 0.0172(2) 0.00475(16) -0.00394(17) -0.00106(16)
W10 0.0226(2) 0.0091(2) 0.0188(2) 0.00034(16) 0.00492(17) -0.00165(16)
W11 0.0249(2) 0.0080(2) 0.0212(2) -0.00139(16) -0.00317(17) 0.00772(16)
W12 0.0222(2) 0.0125(2) 0.0225(2) -0.00103(17) 0.00702(17) 0.00147(17)
Si1 0.0265(2) 0.0066(2) 0.0147(2) -0.00497(15) -0.00109(16) 0.00299(15)
O5 0.031(4) 0.005(3) 0.011(3) -0.004(3) -0.001(3) -0.003(3)
O6 0.023(4) 0.006(3) 0.024(4) 0.005(3) -0.001(3) 0.005(3)
O7 0.025(4) 0.014(4) 0.016(4) -0.008(3) -0.002(3) 0.000(3)
O9 0.012(3) 0.004(3) 0.014(3) 0.002(3) -0.002(3) -0.001(2)
C14 0.023(3) 0.022(3) 0.023(3) -0.0005(10) 0.0020(10) 0.0001(10)
O10 0.0143(16) 0.0128(17) 0.0133(16) 0.0003(10) 0.0012(10) -0.0002(10)
O11 0.031(4) 0.013(4) 0.017(4) -0.003(3) -0.002(3) -0.004(3)
O12 0.029(4) 0.003(3) 0.023(4) -0.001(3) 0.005(3) -0.003(3)
O13 0.027(4) 0.008(4) 0.021(4) -0.003(3) -0.005(3) 0.000(3)
O14 0.027(4) 0.008(4) 0.017(4) 0.000(3) 0.003(3) 0.000(3)
O15 0.033(4) 0.011(4) 0.015(4) -0.001(3) 0.005(3) 0.004(3)
O16 0.026(4) 0.012(4) 0.014(4) 0.001(3) -0.005(3) 0.004(3)
O17 0.023(4) 0.012(4) 0.030(4) 0.002(3) 0.001(3) 0.003(3)
O18 0.044(5) 0.013(4) 0.027(5) 0.002(3) -0.001(4) -0.003(4)
O19 0.0218(18) 0.0199(18) 0.0214(18) -0.0006(10) 0.0013(10) 0.0007(10)
O20 0.035(4) 0.002(3) 0.014(4) -0.002(3) 0.004(3) 0.000(3)
O21 0.033(4) 0.011(4) 0.020(4) 0.002(3) 0.003(3) 0.003(3)
O22 0.030(4) 0.010(4) 0.016(4) -0.002(3) -0.010(3) 0.002(3)
O23 0.019(4) 0.012(4) 0.025(4) -0.006(3) 0.001(3) -0.001(3)
O24 0.035(4) 0.009(4) 0.017(4) -0.001(3) -0.001(3) 0.004(3)
O25 0.030(4) 0.012(4) 0.019(4) -0.002(3) 0.004(3) 0.000(3)
O10Z 0.070(9) 0.076(10) 0.063(9) 0.022(7) -0.024(7) 0.009(7)
O26 0.022(4) 0.009(4) 0.015(4) -0.001(3) 0.000(3) 0.001(3)
N13 0.031(5) 0.013(5) 0.037(6) 0.000(4) 0.000(4) -0.005(4)
O27 0.025(4) 0.004(3) 0.006(3) -0.003(3) -0.004(3) 0.001(3)
O28 0.038(5) 0.009(4) 0.026(4) 0.013(3) 0.003(4) 0.000(3)
O29 0.026(4) 0.014(4) 0.022(4) 0.003(3) -0.002(3) 0.004(3)
O30 0.035(5) 0.008(4) 0.018(4) 0.001(3) 0.001(3) -0.007(3)
O31 0.035(5) 0.011(4) 0.016(4) -0.007(3) -0.002(3) 0.007(3)
O32 0.016(4) 0.016(4) 0.036(5) -0.002(3) 0.007(3) -0.003(3)
O33 0.022(4) 0.004(3) 0.014(4) -0.002(3) -0.002(3) 0.002(3)
O34 0.026(4) 0.014(4) 0.019(4) 0.003(3) -0.002(3) -0.001(3)
O35 0.026(4) 0.007(4) 0.019(4) -0.002(3) 0.001(3) 0.005(3)
O36 0.036(5) 0.021(4) 0.022(4) 0.002(3) -0.010(4) 0.002(4)
O37 0.027(4) 0.015(4) 0.024(4) -0.002(3) -0.007(3) 0.004(3)
O38 0.051(6) 0.020(5) 0.029(5) -0.009(4) 0.008(4) 0.011(4)
O11A 0.028(5) 0.039(6) 0.053(6) -0.006(5) 0.000(4) -0.005(4)
O39 0.035(5) 0.025(5) 0.026(5) -0.001(4) -0.016(4) 0.004(4)
N15 0.054(7) 0.009(5) 0.033(6) -0.003(4) -0.002(5) -0.008(5)
O9Z 0.048(6) 0.048(7) 0.051(7) -0.026(5) -0.020(5) 0.006(5)
N4 0.040(6) 0.043(7) 0.023(6) 0.007(5) 0.000(5) 0.000(5)
C12 0.027(3) 0.026(3) 0.027(3) -0.0001(10) 0.0024(10) 0.0003(10)
O40 0.035(5) 0.037(6) 0.029(5) 0.002(4) 0.012(4) 0.003(4)
O1 0.033(5) 0.011(4) 0.026(4) 0.000(3) -0.006(3) 0.013(3)
O2 0.038(5) 0.013(4) 0.038(5) 0.003(4) -0.008(4) -0.004(4)
O3 0.037(5) 0.022(5) 0.036(5) 0.003(4) -0.007(4) -0.015(4)
O4 0.033(5) 0.027(5) 0.031(5) 0.008(4) 0.008(4) -0.005(4)
O5A 0.037(5) 0.011(4) 0.039(5) 0.000(4) -0.001(4) 0.011(3)
N3 0.024(5) 0.036(6) 0.022(5) 0.001(5) 0.004(4) 0.002(4)
N12 0.039(6) 0.014(5) 0.038(6) 0.004(4) 0.010(5) 0.008(4)
N14 0.035(6) 0.018(5) 0.033(6) 0.001(4) 0.005(5) 0.005(4)
N2 0.037(6) 0.041(7) 0.017(5) 0.000(5) 0.006(4) 0.007(5)
C13 0.033(6) 0.007(5) 0.040(7) 0.005(5) -0.001(5) 0.008(5)
C15 0.028(6) 0.019(6) 0.028(6) -0.008(5) -0.007(5) 0.006(5)
O1A 0.058(7) 0.039(6) 0.047(6) -0.001(5) 0.007(5) 0.011(5)
C3 0.033(7) 0.039(8) 0.024(7) -0.004(6) -0.002(5) 0.010(6)
N5 0.034(6) 0.054(8) 0.020(5) -0.010(5) 0.001(4) 0.012(5)
N1 0.062(8) 0.036(7) 0.027(6) -0.003(5) 0.001(6) 0.015(6)
N11 0.050(7) 0.025(6) 0.041(7) -0.002(5) 0.002(6) 0.015(5)
C11 0.059(9) 0.008(6) 0.025(6) 0.005(5) 0.002(6) -0.007(5)
C4 0.025(6) 0.034(7) 0.013(5) -0.001(5) -0.006(4) 0.006(5)
C5 0.025(6) 0.036(8) 0.031(7) 0.000(6) 0.000(5) 0.007(5)
C2 0.024(6) 0.055(9) 0.015(6) 0.001(6) -0.006(4) -0.003(6)
O8Z 0.063(7) 0.045(7) 0.060(7) 0.000(6) 0.023(6) 0.003(6)
O7Z 0.060(8) 0.034(7) 0.115(12) 0.017(7) -0.015(8) -0.005(6)
O6Z 0.059(7) 0.090(10) 0.039(6) -0.013(6) 0.012(5) -0.018(7)
O5Z 0.051(7) 0.045(7) 0.075(9) -0.002(6) 0.002(6) -0.007(5)
O4Z 0.095(10) 0.057(8) 0.053(8) -0.016(6) 0.020(7) 0.010(7)
C1 0.037(8) 0.065(11) 0.026(7) -0.008(7) 0.001(6) 0.017(7)
O3Z 0.054(7) 0.078(10) 0.085(10) -0.009(8) 0.028(7) -0.012(7)
O2Z 0.076(9) 0.088(11) 0.051(8) -0.027(7) 0.011(7) 0.012(8)
O1Z 0.082(5) 0.079(5) 0.079(5) 0.000(2) 0.007(2) 0.000(2)
O11Z 0.086(11) 0.129(16) 0.096(12) -0.035(11) 0.047(10) -0.023(11)
O12Z 0.098(6) 0.097(6) 0.097(6) -0.001(2) 0.009(2) 0.000(2)
O13Z 0.135(8) 0.135(8) 0.134(8) 0.000(2) 0.013(2) 0.001(2)
O14Z 0.155(9) 0.155(9) 0.155(9) 0.001(2) 0.016(2) 0.000(2)
O15Z 0.156(10) 0.157(10) 0.156(10) 0.000(2) 0.016(2) 0.001(2)

loop_
_atom_type_symbol
_atom_type_description
_atom_type_scat_dispersion_real
_atom_type_scat_dispersion_imag
_atom_type_scat_source
C C 0.0033 0.0016 'International Tables Vol C Tables 4.2.6.8 and 6.1.1.4'
H H 0.0000 0.0000 'International Tables Vol C Tables 4.2.6.8 and 6.1.1.4'
N N 0.0061 0.0033 'International Tables Vol C Tables 4.2.6.8 and 6.1.1.4'
O O 0.0106 0.0060 'International Tables Vol C Tables 4.2.6.8 and 6.1.1.4'
Si Si 0.0817 0.0704 'International Tables Vol C Tables 4.2.6.8 and 6.1.1.4'
W W -0.8490 6.8722 'International Tables Vol C Tables 4.2.6.8 and 6.1.1.4'

loop_
_geom_angle_atom_site_label_1
_geom_angle_atom_site_label_2
_geom_angle_atom_site_label_3
_geom_angle
_geom_angle_site_symmetry_1
_geom_angle_site_symmetry_3
_geom_angle_publ_flag
O36 W1 O7 103.0(4) . . ?
O36 W1 O13 99.1(4) . . ?
O7 W1 O13 89.7(3) . . ?
O36 W1 O21 103.2(4) . . ?
O7 W1 O21 86.6(3) . . ?
O13 W1 O21 157.7(3) . . ?
O36 W1 O24 99.6(4) . . ?
O7 W1 O24 157.4(3) . . ?
O13 W1 O24 87.8(3) . . ?
O21 W1 O24 87.2(3) . . ?
O36 W1 O33 169.4(3) . . ?
O7 W1 O33 84.5(3) . . ?
O13 W1 O33 73.2(3) . . ?
O21 W1 O33 84.5(3) . . ?
O24 W1 O33 73.3(3) . . ?
O2 W2 O12 102.8(4) . . ?
O2 W2 O34 101.8(4) . . ?
O12 W2 O34 86.4(3) . . ?
O2 W2 O13 100.7(4) . . ?
O12 W2 O13 89.9(3) . . ?
O34 W2 O13 157.5(3) . . ?
O2 W2 O22 99.9(4) . . ?
O12 W2 O22 157.3(3) . . ?
O34 W2 O22 87.8(3) . . ?
O13 W2 O22 87.2(3) . . ?
O2 W2 O33 170.2(4) . . ?
O12 W2 O33 84.8(3) . . ?
O34 W2 O33 84.6(3) . . ?
O13 W2 O33 73.0(3) . . ?
O22 W2 O33 72.7(3) . . ?
O28 W3 O21 102.7(4) . . ?
O28 W3 O10 102.1(4) . . ?
O21 W3 O10 85.6(3) . . ?
O28 W3 O25 100.4(4) . . ?
O21 W3 O25 89.2(3) . . ?
O10 W3 O25 157.5(3) . . ?
O28 W3 O30 99.8(4) . . ?
O21 W3 O30 157.5(3) . . ?
O10 W3 O30 88.9(3) . . ?
O25 W3 O30 87.6(3) . . ?
O28 W3 O26 170.6(3) . . ?
O21 W3 O26 84.5(3) . . ?
O10 W3 O26 84.4(3) . . ?
O25 W3 O26 73.4(3) . . ?
O30 W3 O26 73.2(3) . . ?
O1 W4 O10 103.0(4) . . ?
O1 W4 O7 102.0(4) . . ?
O10 W4 O7 85.8(3) . . ?
O1 W4 O23 99.8(4) . . ?
O10 W4 O23 157.1(3) . . ?
O7 W4 O23 88.8(3) . . ?
O1 W4 O35 100.0(3) . . ?
O10 W4 O35 89.4(3) . . ?
O7 W4 O35 158.0(3) . . ?
O23 W4 O35 87.4(3) . . ?
O1 W4 O9 170.5(3) . . ?
O10 W4 O9 84.2(3) . . ?
O7 W4 O9 84.6(3) . . ?
O23 W4 O9 73.2(3) . . ?
O35 W4 O9 73.6(3) . . ?
O38 W5 O37 102.0(4) . . ?
O38 W5 O22 100.3(4) . . ?
O37 W5 O22 90.1(3) . . ?
O38 W5 O15 101.8(4) . . ?
O37 W5 O15 85.3(3) . . ?
O22 W5 O15 157.9(3) . . ?
O38 W5 O24 99.8(4) . . ?
O37 W5 O24 158.0(3) . . ?
O22 W5 O24 88.6(3) . . ?
O15 W5 O24 87.7(3) . . ?
O38 W5 O33 170.7(4) . . ?
O37 W5 O33 85.2(3) . . ?
O22 W5 O33 73.7(3) . . ?
O15 W5 O33 84.4(3) . . ?
O24 W5 O33 73.4(3) . . ?
O39 W6 O6 103.9(4) . . ?
O39 W6 O29 99.8(4) . . ?
O6 W6 O29 89.2(3) . . ?
O39 W6 O16 98.9(4) . . ?
O6 W6 O16 157.2(3) . . ?
O29 W6 O16 88.0(3) . . ?
O39 W6 O5 102.3(4) . . ?
O6 W6 O5 85.9(3) . . ?
O29 W6 O5 157.9(3) . . ?
O16 W6 O5 88.2(3) . . ?
O39 W6 O27 169.5(3) . . ?
O6 W6 O27 84.5(3) . . ?
O29 W6 O27 73.7(3) . . ?
O16 W6 O27 73.0(3) . . ?
O5 W6 O27 84.4(3) . . ?
O3 W7 O32 101.0(4) . . ?
O3 W7 O6 102.8(4) . . ?
O32 W7 O6 89.5(3) . . ?
O3 W7 O14 101.4(4) . . ?
O32 W7 O14 157.6(3) . . ?
O6 W7 O14 85.4(3) . . ?
O3 W7 O30 99.9(4) . . ?
O32 W7 O30 88.2(4) . . ?
O6 W7 O30 157.2(3) . . ?
O14 W7 O30 88.1(3) . . ?
O3 W7 O26 170.8(4) . . ?
O32 W7 O26 73.6(3) . . ?
O6 W7 O26 84.7(3) . . ?
O14 W7 O26 84.2(3) . . ?
O30 W7 O26 72.8(3) . . ?
O31 W8 O14 102.3(4) . . ?
O31 W8 O5 100.6(3) . . ?
O14 W8 O5 86.9(3) . . ?
O31 W8 O35 100.3(3) . . ?
O14 W8 O35 89.7(3) . . ?
O5 W8 O35 159.1(3) . . ?
O31 W8 O20 99.3(4) . . ?
O14 W8 O20 158.4(3) . . ?
O5 W8 O20 88.0(3) . . ?
O35 W8 O20 87.5(3) . . ?
O31 W8 O9 171.2(3) . . ?
O14 W8 O9 84.9(3) . . ?
O5 W8 O9 84.6(3) . . ?
O35 W8 O9 74.6(3) . . ?
O20 W8 O9 73.7(3) . . ?
O18 W9 O34 102.7(4) . . ?
O18 W9 O11 101.6(4) . . ?
O34 W9 O11 85.6(3) . . ?
O18 W9 O16 99.2(4) . . ?
O34 W9 O16 158.1(3) . . ?
O11 W9 O16 88.8(3) . . ?
O18 W9 O19 99.9(4) . . ?
O34 W9 O19 90.1(3) . . ?
O11 W9 O19 158.5(3) . . ?
O16 W9 O19 87.4(3) . . ?
O18 W9 O27 169.8(4) . . ?
O34 W9 O27 85.5(3) . . ?
O11 W9 O27 84.9(3) . . ?
O16 W9 O27 73.0(3) . . ?
O19 W9 O27 73.7(3) . . ?
O4 W10 O11 101.2(4) . . ?
O4 W10 O20 100.0(4) . . ?
O11 W10 O20 90.3(3) . . ?
O4 W10 O12 102.1(4) . . ?
O11 W10 O12 85.3(3) . . ?
O20 W10 O12 157.9(3) . . ?
O4 W10 O23 101.2(4) . . ?
O11 W10 O23 157.5(3) . . ?
O20 W10 O23 87.7(3) . . ?
O12 W10 O23 88.2(3) . . ?
O4 W10 O9 171.4(4) . . ?
O11 W10 O9 84.8(3) . . ?
O20 W10 O9 73.6(3) . . ?
O12 W10 O9 84.5(3) . . ?
O23 W10 O9 73.2(3) . . ?
O5A W11 O17 101.4(4) . . ?
O5A W11 O37 102.5(4) . . ?
O17 W11 O37 86.1(3) . . ?
O5A W11 O19 100.6(4) . . ?
O17 W11 O19 158.0(3) . . ?
O37 W11 O19 89.2(3) . . ?
O5A W11 O29 99.9(4) . . ?
O17 W11 O29 88.7(3) . . ?
O37 W11 O29 157.6(3) . . ?
O19 W11 O29 87.5(3) . . ?
O5A W11 O27 171.1(4) . . ?
O17 W11 O27 84.3(3) . . ?
O37 W11 O27 84.5(3) . . ?
O19 W11 O27 73.8(3) . . ?
O29 W11 O27 73.3(3) . . ?
O40 W12 O15 101.3(4) . . ?
O40 W12 O25 100.8(4) . . ?
O15 W12 O25 89.6(3) . . ?
O40 W12 O17 101.1(4) . . ?
O15 W12 O17 86.0(3) . . ?
O25 W12 O17 158.1(3) . . ?
O40 W12 O32 100.7(4) . . ?
O15 W12 O32 157.9(3) . . ?
O25 W12 O32 88.2(3) . . ?
O17 W12 O32 87.9(3) . . ?
O40 W12 O26 172.4(4) . . ?
O15 W12 O26 84.2(3) . . ?
O25 W12 O26 73.9(3) . . ?
O17 W12 O26 84.3(3) . . ?
O32 W12 O26 74.0(3) . . ?
O26 Si1 O9 109.6(4) . . ?
O26 Si1 O27 109.4(4) . . ?
O9 Si1 O27 109.3(4) . . ?
O26 Si1 O33 109.2(4) . . ?
O9 Si1 O33 109.5(4) . . ?
O27 Si1 O33 109.7(4) . . ?
W8 O5 W6 150.0(4) . . ?
W6 O6 W7 152.5(4) . . ?
W4 O7 W1 151.6(5) . . ?
Si1 O9 W8 124.8(4) . . ?
Si1 O9 W10 124.5(4) . . ?
W8 O9 W10 91.2(2) . . ?
Si1 O9 W4 124.1(4) . . ?
W8 O9 W4 91.1(2) . . ?
W10 O9 W4 91.1(2) . . ?
C13 C14 N15 107.3(11) . . ?
C13 C14 C15 121.2(11) . . ?
N15 C14 C15 131.3(11) . . ?
W4 O10 W3 152.4(4) . . ?
W10 O11 W9 152.0(4) . . ?
W2 O12 W10 151.3(5) . . ?
W1 O13 W2 122.8(4) . . ?
W8 O14 W7 151.5(4) . . ?
W5 O15 W12 151.7(4) . . ?
W6 O16 W9 122.4(4) . . ?
W11 O17 W12 150.9(5) . . ?
W11 O19 W9 121.1(4) . . ?
W10 O20 W8 121.5(4) . . ?
W1 O21 W3 150.6(5) . . ?
W5 O22 W2 122.0(4) . . ?
W4 O23 W10 122.6(4) . . ?
W1 O24 W5 121.2(4) . . ?
W12 O25 W3 121.6(4) . . ?
Si1 O26 W12 125.1(4) . . ?
Si1 O26 W3 124.6(4) . . ?
W12 O26 W3 91.1(3) . . ?
Si1 O26 W7 123.9(4) . . ?
W12 O26 W7 90.9(3) . . ?
W3 O26 W7 91.2(3) . . ?
C12 N13 C13 116.3(11) . . ?
Si1 O27 W9 124.0(4) . . ?
Si1 O27 W11 124.3(4) . . ?
W9 O27 W11 91.4(2) . . ?
Si1 O27 W6 124.6(4) . . ?
W9 O27 W6 91.6(2) . . ?
W11 O27 W6 91.2(2) . . ?
W6 O29 W11 121.8(4) . . ?
W3 O30 W7 122.7(4) . . ?
W7 O32 W12 121.5(4) . . ?
Si1 O33 W5 123.8(4) . . ?
Si1 O33 W2 124.3(4) . . ?
W5 O33 W2 91.6(2) . . ?
Si1 O33 W1 124.3(4) . . ?
W5 O33 W1 92.1(2) . . ?
W2 O33 W1 91.0(2) . . ?
W9 O34 W2 150.9(5) . . ?
W8 O35 W4 120.8(4) . . ?
W5 O37 W11 152.3(5) . . ?
C11 N15 C14 105.8(11) . . ?
C1 N4 C2 107.2(13) . . ?
N11 C12 N13 120.2(12) . . ?
N11 C12 N12 118.5(12) . . ?
N13 C12 N12 121.2(12) . . ?
C4 N3 C2 115.4(12) . . ?
C12 N12 C15 126.2(11) . . ?
C11 N14 C13 106.8(11) . . ?
C4 N2 C5 127.9(11) . . ?
C14 C13 N14 108.5(12) . . ?
C14 C13 N13 124.1(12) . . ?
N14 C13 N13 127.4(11) . . ?
O11A C15 N12 121.0(12) . . ?
O11A C15 C14 128.1(12) . . ?
N12 C15 C14 110.9(10) . . ?
C2 C3 N5 106.6(12) . . ?
C2 C3 C5 119.5(13) . . ?
N5 C3 C5 133.8(14) . . ?
C1 N5 C3 108.5(13) . . ?
N14 C11 N15 111.6(12) . . ?
N1 C4 N2 119.7(12) . . ?
N1 C4 N3 120.7(13) . . ?
N2 C4 N3 119.6(11) . . ?
O1A C5 N2 120.3(12) . . ?
O1A C5 C3 128.5(13) . . ?
N2 C5 C3 111.2(12) . . ?
N3 C2 N4 126.4(14) . . ?
N3 C2 C3 126.2(12) . . ?
N4 C2 C3 107.4(13) . . ?
N5 C1 N4 110.3(12) . . ?

loop_
_geom_bond_atom_site_label_1
_geom_bond_atom_site_label_2
_geom_bond_distance
_geom_bond_site_symmetry_2
_geom_bond_publ_flag
W1 O36 1.697(8) . ?
W1 O7 1.900(7) . ?
W1 O13 1.903(8) . ?
W1 O21 1.910(8) . ?
W1 O24 1.935(8) . ?
W1 O33 2.354(7) . ?
W2 O2 1.695(9) . ?
W2 O12 1.896(7) . ?
W2 O34 1.910(8) . ?
W2 O13 1.920(8) . ?
W2 O22 1.946(8) . ?
W2 O33 2.350(7) . ?
W3 O28 1.704(7) . ?
W3 O21 1.914(8) . ?
W3 O10 1.914(7) . ?
W3 O25 1.915(8) . ?
W3 O30 1.918(8) . ?
W3 O26 2.351(7) . ?
W4 O1 1.695(7) . ?
W4 O10 1.893(7) . ?
W4 O7 1.898(7) . ?
W4 O23 1.913(8) . ?
W4 O35 1.933(8) . ?
W4 O9 2.358(7) . ?
W5 O38 1.709(8) . ?
W5 O37 1.894(8) . ?
W5 O22 1.900(8) . ?
W5 O15 1.906(8) . ?
W5 O24 1.947(8) . ?
W5 O33 2.343(7) . ?
W6 O39 1.708(8) . ?
W6 O6 1.901(8) . ?
W6 O29 1.906(8) . ?
W6 O16 1.913(8) . ?
W6 O5 1.918(8) . ?
W6 O27 2.351(7) . ?
W7 O3 1.689(8) . ?
W7 O32 1.906(8) . ?
W7 O6 1.906(7) . ?
W7 O14 1.917(8) . ?
W7 O30 1.920(8) . ?
W7 O26 2.366(7) . ?
W8 O31 1.711(7) . ?
W8 O14 1.887(8) . ?
W8 O5 1.914(7) . ?
W8 O35 1.917(7) . ?
W8 O20 1.929(8) . ?
W8 O9 2.331(7) . ?
W9 O18 1.704(8) . ?
W9 O34 1.898(8) . ?
W9 O11 1.921(8) . ?
W9 O16 1.926(7) . ?
W9 O19 1.933(8) . ?
W9 O27 2.344(7) . ?
W10 O4 1.697(8) . ?
W10 O11 1.892(8) . ?
W10 O20 1.906(7) . ?
W10 O12 1.921(7) . ?
W10 O23 1.921(8) . ?
W10 O9 2.353(7) . ?
W11 O5A 1.700(8) . ?
W11 O17 1.896(8) . ?
W11 O37 1.901(8) . ?
W11 O19 1.922(8) . ?
W11 O29 1.936(8) . ?
W11 O27 2.347(7) . ?
W12 O40 1.705(9) . ?
W12 O15 1.908(8) . ?
W12 O25 1.914(8) . ?
W12 O17 1.916(8) . ?
W12 O32 1.930(8) . ?
W12 O26 2.330(8) . ?
Si1 O26 1.618(8) . ?
Si1 O9 1.621(7) . ?
Si1 O27 1.623(7) . ?
Si1 O33 1.626(7) . ?
C14 C13 1.354(17) . ?
C14 N15 1.394(16) . ?
C14 C15 1.440(17) . ?
N13 C12 1.328(16) . ?
N13 C13 1.377(17) . ?
O11A C15 1.201(16) . ?
N15 C11 1.336(19) . ?
N4 C1 1.34(2) . ?
N4 C2 1.362(17) . ?
C12 N11 1.311(17) . ?
C12 N12 1.361(16) . ?
N3 C4 1.360(16) . ?
N3 C2 1.359(18) . ?
N12 C15 1.398(16) . ?
N14 C11 1.324(17) . ?
N14 C13 1.366(17) . ?
N2 C4 1.335(17) . ?
N2 C5 1.404(17) . ?
O1A C5 1.218(17) . ?
C3 C2 1.36(2) . ?
C3 N5 1.376(16) . ?
C3 C5 1.420(18) . ?
N5 C1 1.29(2) . ?
N1 C4 1.276(17) . ?
